data_4073398
loop_
_publ_author_name
'Basato, Marino'
'Biffis, Andrea'
'Buscemi, Gabriella'
'Callegaro, Elena'
'Polo, Mauro'
'Tubaro, Cristina'
'Venzo, Alfonso'
'Vianini, Chiara'
'Graiff, Claudia'
'Tiripicchio, Antonio'
'Benetollo, Franco'

_publ_section_title
;
 Reaction of Cyclopentadienyl Ruthenium Complexes with a Carborane
 Anion:&#x00A0; Effect of the Spectator Ligands on the Substitution Site
;
_journal_issue 17
_journal_name_full Organometallics
_journal_page_first 4265
_journal_paper_doi 10.1021/om700305e
_journal_volume 26
_journal_year 2007
_chemical_formula_sum 'C24 H40 B10 P2 Ru'
_chemical_formula_weight 599.67
_chemical_name_systematic
;
 ?
;
_space_group_IT_number 14
_symmetry_cell_setting monoclinic
_symmetry_space_group_name_Hall '-P 2yn'
_symmetry_space_group_name_H-M 'P 1 21/n 1'
_atom_sites_solution_hydrogens geom
_atom_sites_solution_primary direct
_atom_sites_solution_secondary difmap
_audit_creation_method SHELXL-97
_cell_angle_alpha 90.00
_cell_angle_beta 94.09(5)
_cell_angle_gamma 90.00
_cell_formula_units_Z 4
_cell_length_a 14.519(5)
_cell_length_b 13.791(3)
_cell_length_c 14.581(5)
_cell_measurement_reflns_used 24
_cell_measurement_temperature 203(2)
_cell_measurement_theta_max 37
_cell_measurement_theta_min 18
_cell_volume 2912.1(16)
_computing_structure_refinement 'SHELXL-97 (Sheldrick, 1997)'
_diffrn_ambient_temperature 203(2)
_diffrn_measured_fraction_theta_full 0.998
_diffrn_measured_fraction_theta_max 0.998
_diffrn_measurement_device_type 'Enraf Nonius Cad 4'
_diffrn_measurement_method '\q/2\q scan'
_diffrn_radiation_monochromator graphite
_diffrn_radiation_source 'fine-focus sealed tube'
_diffrn_radiation_type CuK\a
_diffrn_radiation_wavelength 1.54180
_diffrn_reflns_av_R_equivalents 0.0233
_diffrn_reflns_av_sigmaI/netI 0.0187
_diffrn_reflns_limit_h_max 17
_diffrn_reflns_limit_h_min -17
_diffrn_reflns_limit_k_max 16
_diffrn_reflns_limit_k_min 0
_diffrn_reflns_limit_l_max 17
_diffrn_reflns_limit_l_min 0
_diffrn_reflns_number 5727
_diffrn_reflns_theta_full 69.99
_diffrn_reflns_theta_max 69.99
_diffrn_reflns_theta_min 4.15
_diffrn_standards_interval_count 100
_diffrn_standards_number 1
_exptl_absorpt_coefficient_mu 5.475
_exptl_absorpt_correction_T_max 0.4693
_exptl_absorpt_correction_T_min 0.2185
_exptl_absorpt_correction_type refdelf
_exptl_crystal_colour yellow
_exptl_crystal_density_diffrn 1.368
_exptl_crystal_density_method 'not measured'
_exptl_crystal_description prism
_exptl_crystal_F_000 1232
_exptl_crystal_size_max 0.5
_exptl_crystal_size_mid 0.2
_exptl_crystal_size_min 0.2
_refine_diff_density_max 0.488
_refine_diff_density_min -0.738
_refine_diff_density_rms 0.064
_refine_ls_extinction_method none
_refine_ls_goodness_of_fit_ref 1.006
_refine_ls_hydrogen_treatment mixed
_refine_ls_matrix_type full
_refine_ls_number_parameters 494
_refine_ls_number_reflns 5511
_refine_ls_number_restraints 0
_refine_ls_restrained_S_all 1.006
_refine_ls_R_factor_all 0.0277
_refine_ls_R_factor_gt 0.0249
_refine_ls_shift/su_max 0.006
_refine_ls_shift/su_mean 0.000
_refine_ls_structure_factor_coef Fsqd
_refine_ls_weighting_details 'calc w=1/[\s^2^(Fo^2^)+(0.0425P)^2^+1.3750P] where P=(Fo^2^+2Fc^2^)/3'
_refine_ls_weighting_scheme calc
_refine_ls_wR_factor_gt 0.0644
_refine_ls_wR_factor_ref 0.0659
_reflns_number_gt 5077
_reflns_number_total 5511
_reflns_threshold_expression >2sigma(I)
_cod_data_source_file om700305e-file001.cif
_cod_data_source_block compound2
_cod_depositor_comments
;
The following automatic conversions were performed:

'_exptl_absorpt_correction_type' value 'REFDELF' changed to 'refdelf'
according to /home/saulius/struct/CIF-dictionaries/cif_core.dic
dictionary named 'cif_core.dic' version 2.4.1 from 2010-06-29.

Automatic conversion script
Id: cif_fix_values 1715 2011-07-08 13:25:40Z adriana 
;
_cod_original_sg_symbol_H-M P21/n
_cod_database_code 4073398

loop_
_symmetry_equiv_pos_as_xyz
'x, y, z'
'-x+1/2, y+1/2, -z+1/2'
'-x, -y, -z'
'x-1/2, -y-1/2, z-1/2'

loop_
_atom_site_label
_atom_site_type_symbol
_atom_site_fract_x
_atom_site_fract_y
_atom_site_fract_z
_atom_site_U_iso_or_equiv
_atom_site_adp_type
_atom_site_occupancy
_atom_site_symmetry_multiplicity
_atom_site_calc_flag
C1 C 0.65695(16) 0.46688(16) 0.37347(17) 0.0304(5) Uani 1 1 d
C2 C 0.74414(16) 0.46804(16) 0.42276(16) 0.0292(5) Uani 1 1 d
C3 C 0.73574(16) 0.51526(18) 0.50838(16) 0.0305(5) Uani 1 1 d
C4 C 0.64203(16) 0.54281(17) 0.51136(16) 0.0303(5) Uani 1 1 d
C5 C 0.59277(16) 0.51514(18) 0.42808(17) 0.0326(5) Uani 1 1 d
C6 C 0.84023(13) 0.65787(15) 0.35402(13) 0.0194(4) Uani 1 1 d
C7 C 0.93056(14) 0.70377(16) 0.43053(14) 0.0239(4) Uani 1 1 d
C8 C 0.90645(17) 0.7310(2) 0.52598(16) 0.0330(5) Uani 1 1 d
C9 C 0.62688(17) 0.78122(18) 0.20846(17) 0.0309(5) Uani 1 1 d
C10 C 0.66609(17) 0.5903(2) 0.15150(17) 0.0316(5) Uani 1 1 d
C11 C 0.50432(14) 0.62455(16) 0.24034(15) 0.0258(4) Uani 1 1 d
C12 C 0.43657(15) 0.69062(19) 0.25939(16) 0.0303(5) Uani 1 1 d
C13 C 0.34439(16) 0.6631(2) 0.25818(17) 0.0384(6) Uani 1 1 d
C14 C 0.31859(16) 0.5690(2) 0.23789(19) 0.0418(6) Uani 1 1 d
C15 C 0.38451(18) 0.5023(2) 0.2168(2) 0.0467(7) Uani 1 1 d
C16 C 0.47689(16) 0.53029(19) 0.2180(2) 0.0387(6) Uani 1 1 d
C17 C 0.70708(18) 0.88549(17) 0.4406(2) 0.0353(6) Uani 1 1 d
C18 C 0.66892(18) 0.7669(2) 0.58684(17) 0.0366(6) Uani 1 1 d
C19 C 0.53156(14) 0.79871(16) 0.44811(14) 0.0250(4) Uani 1 1 d
C20 C 0.49960(17) 0.88518(17) 0.40861(18) 0.0332(5) Uani 1 1 d
C21 C 0.40568(18) 0.9078(2) 0.4041(2) 0.0409(6) Uani 1 1 d
C22 C 0.34375(17) 0.8453(2) 0.4396(2) 0.0424(6) Uani 1 1 d
C23 C 0.37425(17) 0.7594(2) 0.47951(18) 0.0375(6) Uani 1 1 d
C24 C 0.46747(16) 0.73550(18) 0.48306(16) 0.0301(5) Uani 1 1 d
B1 B 1.06468(16) 0.6831(2) 0.30603(18) 0.0279(5) Uani 1 1 d
B2 B 0.97870(16) 0.63623(18) 0.22544(17) 0.0247(5) Uani 1 1 d
B3 B 1.01393(17) 0.56723(19) 0.32508(18) 0.0289(5) Uani 1 1 d
B4 B 1.03455(16) 0.6498(2) 0.41704(18) 0.0288(5) Uani 1 1 d
B5 B 1.01043(16) 0.76807(19) 0.37656(17) 0.0265(5) Uani 1 1 d
B6 B 0.97569(16) 0.76059(18) 0.25803(16) 0.0231(5) Uani 1 1 d
B7 B 0.89042(16) 0.77184(17) 0.33965(16) 0.0223(5) Uani 1 1 d
B8 B 0.87213(16) 0.69257(17) 0.24622(16) 0.0214(4) Uani 1 1 d
B9 B 0.89455(16) 0.57480(17) 0.28711(16) 0.0232(5) Uani 1 1 d
B10 B 0.92850(16) 0.58403(19) 0.40540(17) 0.0250(5) Uani 1 1 d
P1 P 0.62800(3) 0.65706(4) 0.25098(3) 0.02047(11) Uani 1 1 d
P2 P 0.65554(3) 0.76669(4) 0.46063(4) 0.02295(11) Uani 1 1 d
Ru1 Ru 0.699129(9) 0.621636(10) 0.393982(9) 0.01788(6) Uani 1 1 d
H1 H 0.6442(18) 0.438(2) 0.3166(19) 0.036(7) Uiso 1 1 d
H1B H 1.1356(18) 0.691(2) 0.2879(18) 0.039(7) Uiso 1 1 d
H2 H 0.7972(16) 0.4409(17) 0.4018(15) 0.020(6) Uiso 1 1 d
H2B H 0.9934(18) 0.6122(18) 0.1587(18) 0.031(7) Uiso 1 1 d
H3 H 0.781(2) 0.522(2) 0.554(2) 0.045(8) Uiso 1 1 d
H3B H 1.0532(17) 0.5056(19) 0.3242(17) 0.032(7) Uiso 1 1 d
H4 H 0.6140(18) 0.576(2) 0.5644(18) 0.035(7) Uiso 1 1 d
H4B H 1.0795(16) 0.6394(17) 0.4774(17) 0.024(6) Uiso 1 1 d
H5 H 0.528(2) 0.525(2) 0.415(2) 0.048(8) Uiso 1 1 d
H5B H 1.0398(17) 0.827(2) 0.4124(17) 0.033(7) Uiso 1 1 d
H6B H 0.9880(15) 0.8195(17) 0.2128(15) 0.022(6) Uiso 1 1 d
H7B H 0.8498(16) 0.8383(18) 0.3502(16) 0.024(6) Uiso 1 1 d
H8B H 0.8204(17) 0.7125(18) 0.1951(17) 0.030(6) Uiso 1 1 d
H9B H 0.8545(16) 0.5103(18) 0.2619(16) 0.025(6) Uiso 1 1 d
H10B H 0.9130(17) 0.5314(18) 0.4581(17) 0.031(6) Uiso 1 1 d
H12 H 0.4522(19) 0.749(2) 0.2718(19) 0.036(7) Uiso 1 1 d
H13 H 0.2988(19) 0.712(2) 0.2714(19) 0.041(8) Uiso 1 1 d
H14 H 0.257(2) 0.545(2) 0.243(2) 0.058(9) Uiso 1 1 d
H15 H 0.366(2) 0.443(3) 0.200(2) 0.067(10) Uiso 1 1 d
H16 H 0.5195(19) 0.483(2) 0.2063(19) 0.040(7) Uiso 1 1 d
H20 H 0.5413(18) 0.932(2) 0.3860(18) 0.033(7) Uiso 1 1 d
H21 H 0.3882(19) 0.962(2) 0.379(2) 0.042(8) Uiso 1 1 d
H22 H 0.282(2) 0.862(2) 0.433(2) 0.053(9) Uiso 1 1 d
H23 H 0.329(2) 0.712(2) 0.4971(19) 0.043(8) Uiso 1 1 d
H24 H 0.4858(17) 0.6740(19) 0.5127(17) 0.029(6) Uiso 1 1 d
H81 H 0.914(2) 0.802(3) 0.538(2) 0.056(9) Uiso 1 1 d
H82 H 0.943(2) 0.699(3) 0.571(2) 0.065(10) Uiso 1 1 d
H83 H 0.847(2) 0.719(2) 0.5329(18) 0.039(7) Uiso 1 1 d
H91 H 0.6004(19) 0.785(2) 0.144(2) 0.041(7) Uiso 1 1 d
H92 H 0.687(2) 0.808(2) 0.2117(19) 0.042(8) Uiso 1 1 d
H93 H 0.591(2) 0.822(2) 0.243(2) 0.046(8) Uiso 1 1 d
H101 H 0.668(2) 0.525(3) 0.164(2) 0.063(10) Uiso 1 1 d
H102 H 0.627(2) 0.607(2) 0.098(2) 0.063(10) Uiso 1 1 d
H103 H 0.725(2) 0.608(2) 0.142(2) 0.049(9) Uiso 1 1 d
H171 H 0.771(2) 0.880(2) 0.465(2) 0.050(9) Uiso 1 1 d
H172 H 0.7064(19) 0.905(2) 0.375(2) 0.044(8) Uiso 1 1 d
H173 H 0.675(2) 0.936(2) 0.470(2) 0.050(8) Uiso 1 1 d
H181 H 0.723(3) 0.746(3) 0.608(2) 0.074(12) Uiso 1 1 d
H182 H 0.627(2) 0.722(2) 0.612(2) 0.048(8) Uiso 1 1 d
H183 H 0.661(2) 0.831(3) 0.608(2) 0.060(10) Uiso 1 1 d

loop_
_atom_site_aniso_label
_atom_site_aniso_U_11
_atom_site_aniso_U_22
_atom_site_aniso_U_33
_atom_site_aniso_U_23
_atom_site_aniso_U_13
_atom_site_aniso_U_12
C1 0.0368(12) 0.0209(11) 0.0333(12) 0.0041(9) 0.0009(9) -0.0106(9)
C2 0.0299(11) 0.0198(10) 0.0382(12) 0.0066(9) 0.0047(9) 0.0000(9)
C3 0.0309(11) 0.0330(12) 0.0271(11) 0.0121(9) -0.0017(9) -0.0024(9)
C4 0.0340(11) 0.0299(12) 0.0280(11) 0.0082(9) 0.0094(9) -0.0041(9)
C5 0.0273(11) 0.0347(13) 0.0360(12) 0.0096(10) 0.0032(9) -0.0095(10)
C6 0.0205(9) 0.0201(10) 0.0175(9) 0.0015(7) 0.0008(7) 0.0001(7)
C7 0.0204(9) 0.0292(11) 0.0217(10) 0.0010(8) -0.0018(8) -0.0014(8)
C8 0.0275(11) 0.0485(16) 0.0226(11) -0.0031(10) -0.0008(9) -0.0024(10)
C9 0.0304(12) 0.0274(12) 0.0347(12) 0.0083(10) 0.0001(10) 0.0010(10)
C10 0.0282(11) 0.0385(14) 0.0277(11) -0.0083(10) -0.0001(9) -0.0006(10)
C11 0.0212(10) 0.0297(12) 0.0256(10) 0.0049(8) -0.0038(8) 0.0003(8)
C12 0.0264(11) 0.0354(13) 0.0280(11) -0.0037(10) -0.0053(8) 0.0015(10)
C13 0.0244(11) 0.0540(16) 0.0360(13) -0.0073(12) -0.0028(9) 0.0070(11)
C14 0.0218(11) 0.0552(17) 0.0475(15) 0.0051(13) -0.0041(10) -0.0045(11)
C15 0.0308(12) 0.0368(15) 0.0709(19) 0.0035(14) -0.0081(12) -0.0082(11)
C16 0.0249(11) 0.0290(12) 0.0611(17) 0.0010(11) -0.0044(11) 0.0015(10)
C17 0.0304(12) 0.0261(12) 0.0506(16) -0.0123(11) 0.0118(11) -0.0045(9)
C18 0.0319(12) 0.0530(17) 0.0249(11) -0.0111(11) 0.0026(10) 0.0020(12)
C19 0.0266(10) 0.0259(11) 0.0231(10) -0.0051(8) 0.0048(8) 0.0016(8)
C20 0.0332(12) 0.0270(12) 0.0402(13) 0.0002(10) 0.0080(10) 0.0020(9)
C21 0.0400(14) 0.0307(13) 0.0524(16) 0.0028(12) 0.0055(12) 0.0141(11)
C22 0.0261(12) 0.0499(16) 0.0515(16) -0.0052(13) 0.0054(11) 0.0103(11)
C23 0.0283(11) 0.0462(15) 0.0388(13) -0.0012(11) 0.0085(10) -0.0037(11)
C24 0.0293(11) 0.0325(12) 0.0288(11) 0.0018(9) 0.0039(9) 0.0015(9)
B1 0.0210(11) 0.0303(13) 0.0328(13) 0.0034(10) 0.0049(9) 0.0015(10)
B2 0.0235(11) 0.0247(12) 0.0265(12) 0.0012(9) 0.0061(9) 0.0030(9)
B3 0.0253(11) 0.0255(13) 0.0363(13) 0.0042(10) 0.0048(10) 0.0076(10)
B4 0.0199(11) 0.0353(14) 0.0308(13) 0.0066(11) -0.0018(9) 0.0029(10)
B5 0.0221(11) 0.0274(13) 0.0298(12) 0.0005(10) 0.0005(9) -0.0050(9)
B6 0.0215(11) 0.0232(12) 0.0248(11) 0.0036(9) 0.0029(9) -0.0015(9)
B7 0.0220(11) 0.0199(11) 0.0252(11) 0.0017(9) 0.0017(9) 0.0000(9)
B8 0.0221(10) 0.0220(11) 0.0200(10) 0.0024(9) 0.0015(8) 0.0010(9)
B9 0.0242(11) 0.0205(11) 0.0254(11) -0.0001(9) 0.0046(9) 0.0002(9)
B10 0.0223(11) 0.0250(12) 0.0275(12) 0.0062(10) 0.0004(9) 0.0031(9)
P1 0.0196(2) 0.0199(2) 0.0215(2) 0.00114(19) -0.00089(18) 0.00035(18)
P2 0.0226(2) 0.0239(3) 0.0228(2) -0.0045(2) 0.00437(19) -0.00168(19)
Ru1 0.01825(9) 0.01766(9) 0.01776(9) 0.00159(5) 0.00139(6) -0.00131(5)

loop_
_atom_type_symbol
_atom_type_description
_atom_type_scat_dispersion_real
_atom_type_scat_dispersion_imag
_atom_type_scat_source
C C 0.0181 0.0091 'International Tables Vol C Tables 4.2.6.8 and 6.1.1.4'
H H 0.0000 0.0000 'International Tables Vol C Tables 4.2.6.8 and 6.1.1.4'
B B 0.0090 0.0039 'International Tables Vol C Tables 4.2.6.8 and 6.1.1.4'
P P 0.2955 0.4335 'International Tables Vol C Tables 4.2.6.8 and 6.1.1.4'
Ru Ru 0.0552 3.2960 'International Tables Vol C Tables 4.2.6.8 and 6.1.1.4'

loop_
_geom_angle_atom_site_label_1
_geom_angle_atom_site_label_2
_geom_angle_atom_site_label_3
_geom_angle
C2 C1 C5 107.9(2)
C2 C1 Ru1 72.16(12)
C5 C1 Ru1 70.41(13)
C2 C1 H1 125.2(17)
C5 C1 H1 126.9(17)
Ru1 C1 H1 124.4(17)
C1 C2 C3 108.8(2)
C1 C2 Ru1 71.16(13)
C3 C2 Ru1 71.94(13)
C1 C2 H2 124.3(14)
C3 C2 H2 126.9(14)
Ru1 C2 H2 123.8(14)
C2 C3 C4 107.0(2)
C2 C3 Ru1 71.27(13)
C4 C3 Ru1 70.86(13)
C2 C3 H3 126.5(18)
C4 C3 H3 126.3(18)
Ru1 C3 H3 126.5(19)
C5 C4 C3 109.2(2)
C5 C4 Ru1 70.55(12)
C3 C4 Ru1 72.40(13)
C5 C4 H4 124.9(15)
C3 C4 H4 125.9(15)
Ru1 C4 H4 123.8(16)
C4 C5 C1 107.0(2)
C4 C5 Ru1 72.31(13)
C1 C5 Ru1 72.03(13)
C4 C5 H5 124.5(18)
C1 C5 H5 128.4(18)
Ru1 C5 H5 123.8(18)
B9 C6 B8 60.71(13)
B9 C6 B7 108.44(15)
B8 C6 B7 60.30(13)
B9 C6 B10 60.68(13)
B8 C6 B10 108.13(15)
B7 C6 B10 105.86(15)
B9 C6 C7 104.13(14)
B8 C6 C7 103.74(15)
B7 C6 C7 57.35(12)
B10 C6 C7 57.11(13)
B9 C6 Ru1 117.63(13)
B8 C6 Ru1 127.47(13)
B7 C6 Ru1 129.14(13)
B10 C6 Ru1 114.46(13)
C7 C6 Ru1 124.58(12)
C8 C7 B7 119.66(19)
C8 C7 B10 116.24(19)
B7 C7 B10 111.84(16)
C8 C7 B5 120.62(19)
B7 C7 B5 63.63(14)
B10 C7 B5 114.31(17)
C8 C7 B4 118.74(19)
B7 C7 B4 114.17(17)
B10 C7 B4 63.35(14)
B5 C7 B4 62.30(14)
C8 C7 C6 117.33(17)
B7 C7 C6 60.57(12)
B10 C7 C6 61.00(12)
B5 C7 C6 113.15(15)
B4 C7 C6 113.06(16)
C7 C8 H81 112.3(18)
C7 C8 H82 112(2)
H81 C8 H82 107(3)
C7 C8 H83 110.5(18)
H81 C8 H83 104(2)
H82 C8 H83 110(3)
P1 C9 H91 111.8(16)
P1 C9 H92 111.7(18)
H91 C9 H92 108(2)
P1 C9 H93 112.4(19)
H91 C9 H93 106(2)
H92 C9 H93 106(3)
P1 C10 H101 110(2)
P1 C10 H102 109(2)
H101 C10 H102 114(3)
P1 C10 H103 109(2)
H101 C10 H103 106(3)
H102 C10 H103 108(3)
C12 C11 C16 117.8(2)
C12 C11 P1 121.62(17)
C16 C11 P1 120.45(17)
C11 C12 C13 121.0(2)
C11 C12 H12 118.9(19)
C13 C12 H12 120.1(19)
C14 C13 C12 120.5(2)
C14 C13 H13 120.8(17)
C12 C13 H13 118.7(17)
C15 C14 C13 119.6(2)
C15 C14 H14 117.4(19)
C13 C14 H14 122.7(19)
C14 C15 C16 119.7(3)
C14 C15 H15 118(2)
C16 C15 H15 122(2)
C11 C16 C15 121.4(2)
C11 C16 H16 121.1(17)
C15 C16 H16 117.5(17)
P2 C17 H171 104.9(17)
P2 C17 H172 114.7(18)
H171 C17 H172 109(2)
P2 C17 H173 111.4(18)
H171 C17 H173 113(2)
H172 C17 H173 105(2)
P2 C18 H181 112(2)
P2 C18 H182 111.1(18)
H181 C18 H182 104(3)
P2 C18 H183 109(2)
H181 C18 H183 109(3)
H182 C18 H183 112(3)
C20 C19 C24 118.4(2)
C20 C19 P2 122.66(17)
C24 C19 P2 118.93(17)
C19 C20 C21 120.5(2)
C19 C20 H20 121.5(16)
C21 C20 H20 117.9(16)
C22 C21 C20 120.3(2)
C22 C21 H21 121.4(19)
C20 C21 H21 118(2)
C21 C22 C23 120.0(2)
C21 C22 H22 117(2)
C23 C22 H22 123(2)
C22 C23 C24 120.1(2)
C22 C23 H23 119.2(17)
C24 C23 H23 120.1(17)
C19 C24 C23 120.7(2)
C19 C24 H24 122.3(15)
C23 C24 H24 117.0(15)
B4 B1 B5 59.54(15)
B4 B1 B2 107.69(18)
B5 B1 B2 107.64(17)
B4 B1 B6 107.19(17)
B5 B1 B6 59.55(14)
B2 B1 B6 60.12(14)
B4 B1 B3 59.64(15)
B5 B1 B3 107.11(17)
B2 B1 B3 59.97(14)
B6 B1 B3 107.55(17)
B4 B1 H1B 123.3(14)
B5 B1 H1B 122.7(15)
B2 B1 H1B 120.6(14)
B6 B1 H1B 121.2(15)
B3 B1 H1B 122.3(15)
B8 B2 B6 59.67(13)
B8 B2 B9 59.00(13)
B6 B2 B9 107.00(16)
B8 B2 B3 107.30(17)
B6 B2 B3 107.93(18)
B9 B2 B3 60.11(14)
B8 B2 B1 107.94(17)
B6 B2 B1 60.15(14)
B9 B2 B1 108.31(17)
B3 B2 B1 60.44(15)
B8 B2 H2B 121.7(14)
B6 B2 H2B 123.6(13)
B9 B2 H2B 120.2(14)
B3 B2 H2B 121.0(14)
B1 B2 H2B 122.8(14)
B2 B3 B4 107.32(18)
B2 B3 B10 107.10(17)
B4 B3 B10 60.37(14)
B2 B3 B9 59.98(14)
B4 B3 B9 107.80(17)
B10 B3 B9 59.32(14)
B2 B3 B1 59.59(14)
B4 B3 B1 59.56(15)
B10 B3 B1 107.45(18)
B9 B3 B1 107.54(17)
B2 B3 H3B 124.1(14)
B4 B3 H3B 118.6(14)
B10 B3 H3B 122.1(14)
B9 B3 H3B 125.1(15)
B1 B3 H3B 120.2(14)
C7 B4 B5 58.57(13)
C7 B4 B1 105.74(17)
B5 B4 B1 60.59(15)
C7 B4 B3 105.35(17)
B5 B4 B3 108.87(18)
B1 B4 B3 60.80(15)
C7 B4 B10 57.89(13)
B5 B4 B10 106.81(17)
B1 B4 B10 108.24(18)
B3 B4 B10 60.15(15)
C7 B4 H4B 117.2(13)
B5 B4 H4B 119.7(13)
B1 B4 H4B 127.8(13)
B3 B4 H4B 126.8(13)
B10 B4 H4B 118.9(13)
C7 B5 B4 59.12(13)
C7 B5 B6 105.42(16)
B4 B5 B6 108.03(18)
C7 B5 B1 105.60(18)
B4 B5 B1 59.87(15)
B6 B5 B1 60.27(14)
C7 B5 B7 58.07(13)
B4 B5 B7 107.11(17)
B6 B5 B7 60.23(14)
B1 B5 B7 107.90(17)
C7 B5 H5B 116.4(14)
B4 B5 H5B 119.3(15)
B6 B5 H5B 128.0(14)
B1 B5 H5B 128.4(14)
B7 B5 H5B 119.0(14)
B5 B6 B8 107.89(16)
B5 B6 B2 107.84(17)
B8 B6 B2 60.04(13)
B5 B6 B1 60.18(14)
B8 B6 B1 107.91(17)
B2 B6 B1 59.73(14)
B5 B6 B7 60.41(13)
B8 B6 B7 59.07(13)
B2 B6 B7 107.05(16)
B1 B6 B7 107.97(16)
B5 B6 H6B 120.7(12)
B8 B6 H6B 121.4(12)
B2 B6 H6B 123.9(12)
B1 B6 H6B 123.4(12)
B7 B6 H6B 120.0(12)
C7 B7 C6 62.08(13)
C7 B7 B8 106.69(17)
C6 B7 B8 59.45(12)
C7 B7 B6 104.91(16)
C6 B7 B6 108.43(16)
B8 B7 B6 60.07(13)
C7 B7 B5 58.30(13)
C6 B7 B5 110.05(16)
B8 B7 B5 107.84(17)
B6 B7 B5 59.36(14)
C7 B7 H7B 120.5(12)
C6 B7 H7B 119.8(12)
B8 B7 H7B 124.9(12)
B6 B7 H7B 124.5(12)
B5 B7 H7B 120.0(12)
C6 B8 B9 59.47(12)
C6 B8 B7 60.25(12)
B9 B8 B7 107.43(16)
C6 B8 B6 109.72(16)
B9 B8 B6 108.79(16)
B7 B8 B6 60.86(14)
C6 B8 B2 109.00(16)
B9 B8 B2 60.65(13)
B7 B8 B2 108.66(17)
B6 B8 B2 60.28(13)
C6 B8 H8B 119.2(13)
B9 B8 H8B 125.9(14)
B7 B8 H8B 116.5(14)
B6 B8 H8B 119.2(14)
B2 B8 H8B 125.3(13)
C6 B9 B8 59.83(13)
C6 B9 B10 60.53(13)
B8 B9 B10 107.33(17)
C6 B9 B2 109.03(17)
B8 B9 B2 60.34(13)
B10 B9 B2 107.76(17)
C6 B9 B3 109.59(17)
B8 B9 B3 108.21(17)
B10 B9 B3 60.23(14)
B2 B9 B3 59.91(14)
C6 B9 H9B 117.9(12)
B8 B9 H9B 123.3(12)
B10 B9 H9B 119.0(12)
B2 B9 H9B 125.1(12)
B3 B9 H9B 122.0(12)
C7 B10 C6 61.89(13)
C7 B10 B9 106.36(16)
C6 B10 B9 58.80(13)
C7 B10 B3 105.50(17)
C6 B10 B3 108.38(16)
B9 B10 B3 60.45(14)
C7 B10 B4 58.75(14)
C6 B10 B4 110.07(17)
B9 B10 B4 107.98(17)
B3 B10 B4 59.48(15)
C7 B10 H10B 119.8(13)
C6 B10 H10B 120.2(13)
B9 B10 H10B 125.7(13)
B3 B10 H10B 124.4(13)
B4 B10 H10B 119.3(13)
C9 P1 C11 102.40(11)
C9 P1 C10 101.46(13)
C11 P1 C10 99.07(11)
C9 P1 Ru1 119.89(8)
C11 P1 Ru1 113.18(8)
C10 P1 Ru1 117.77(9)
C17 P2 C19 100.16(11)
C17 P2 C18 98.20(14)
C19 P2 C18 97.54(12)
C17 P2 Ru1 125.07(9)
C19 P2 Ru1 117.06(7)
C18 P2 Ru1 114.00(10)
C5 Ru1 C6 151.35(9)
C5 Ru1 C1 37.56(9)
C6 Ru1 C1 115.33(8)
C5 Ru1 C4 37.14(9)
C6 Ru1 C4 135.05(8)
C1 Ru1 C4 61.65(9)
C5 Ru1 C2 62.02(9)
C6 Ru1 C2 89.98(8)
C1 Ru1 C2 36.68(9)
C4 Ru1 C2 61.16(9)
C5 Ru1 C3 62.21(9)
C6 Ru1 C3 99.60(8)
C1 Ru1 C3 61.69(9)
C4 Ru1 C3 36.75(8)
C2 Ru1 C3 36.78(9)
C5 Ru1 P1 93.95(7)
C6 Ru1 P1 94.40(6)
C1 Ru1 P1 88.89(6)
C4 Ru1 P1 128.82(7)
C2 Ru1 P1 118.22(6)
C3 Ru1 P1 150.53(7)
C5 Ru1 P2 105.15(7)
C6 Ru1 P2 101.46(6)
C1 Ru1 P2 142.70(7)
C4 Ru1 P2 88.37(7)
C2 Ru1 P2 144.58(6)
C3 Ru1 P2 107.84(7)
P1 Ru1 P2 94.45(2)

loop_
_geom_bond_atom_site_label_1
_geom_bond_atom_site_label_2
_geom_bond_distance
C1 C2 1.410(3)
C1 C5 1.432(4)
C1 Ru1 2.235(2)
C1 H1 0.93(3)
C2 C3 1.421(3)
C2 Ru1 2.248(2)
C2 H2 0.93(2)
C3 C4 1.416(3)
C3 Ru1 2.256(2)
C3 H3 0.91(3)
C4 C5 1.417(3)
C4 Ru1 2.236(2)
C4 H4 1.01(3)
C5 Ru1 2.213(2)
C5 H5 0.95(3)
C6 B9 1.731(3)
C6 B8 1.737(3)
C6 B7 1.751(3)
C6 B10 1.762(3)
C6 C7 1.777(3)
C6 Ru1 2.226(2)
C7 C8 1.507(3)
C7 B7 1.693(3)
C7 B10 1.691(3)
C7 B5 1.697(3)
C7 B4 1.707(3)
C8 H81 0.99(3)
C8 H82 0.93(4)
C8 H83 0.90(3)
C9 P1 1.821(2)
C9 H91 1.00(3)
C9 H92 0.94(3)
C9 H93 0.93(3)
C10 P1 1.837(2)
C10 H101 0.93(4)
C10 H102 0.96(4)
C10 H103 0.91(3)
C11 C12 1.383(3)
C11 C16 1.392(3)
C11 P1 1.847(2)
C12 C13 1.390(3)
C12 H12 0.86(3)
C13 C14 1.377(4)
C13 H13 0.97(3)
C14 C15 1.378(4)
C14 H14 0.96(3)
C15 C16 1.395(3)
C15 H15 0.89(4)
C16 H16 0.92(3)
C17 P2 1.833(2)
C17 H171 0.98(3)
C17 H172 0.99(3)
C17 H173 0.96(3)
C18 P2 1.837(3)
C18 H181 0.87(4)
C18 H182 0.97(3)
C18 H183 0.95(4)
C19 C20 1.390(3)
C19 C24 1.398(3)
C19 P2 1.850(2)
C20 C21 1.396(3)
C20 H20 0.96(3)
C21 C22 1.374(4)
C21 H21 0.86(3)
C22 C23 1.378(4)
C22 H22 0.92(3)
C23 C24 1.390(3)
C23 H23 0.97(3)
C24 H24 0.98(3)
B1 B4 1.767(4)
B1 B5 1.780(4)
B1 B2 1.774(4)
B1 B6 1.781(3)
B1 B3 1.789(4)
B1 H1B 1.09(3)
B2 B8 1.777(3)
B2 B6 1.781(3)
B2 B9 1.782(3)
B2 B3 1.781(4)
B2 H2B 1.06(3)
B3 B4 1.769(4)
B3 B10 1.781(4)
B3 B9 1.785(3)
B3 H3B 1.02(3)
B4 B5 1.761(4)
B4 B10 1.785(4)
B4 H4B 1.07(2)
B5 B6 1.768(4)
B5 B7 1.787(3)
B5 H5B 1.04(3)
B6 B8 1.770(3)
B6 B7 1.784(3)
B6 H6B 1.07(2)
B7 B8 1.752(3)
B7 H7B 1.11(2)
B8 B9 1.753(3)
B8 H8B 1.06(2)
B9 B10 1.764(3)
B9 H9B 1.11(2)
B10 H10B 1.09(3)
P1 Ru1 2.3121(11)
P2 Ru1 2.3312(7)
